data_4337670
loop_
_publ_author_name
'Ng, Chi-On'
'Yiu, Shek-Man'
'Ko, Chi-Chiu'

_publ_section_title
;
 Synthesis, characterization, and photophysical study of luminescent
 rhenium(i) diimine complexes with various types of N-heterocyclic carbene
 ligands.
;
_journal_issue 6
_journal_name_full 'Inorganic chemistry'
_journal_page_first 3022
_journal_page_last 3031
_journal_paper_doi 10.1021/ic4028145
_journal_volume 53
_journal_year 2014
_chemical_formula_moiety 'C28 H20 Cl2 N4 O3 Re, F6 P'
_chemical_formula_sum 'C28 H20 Cl2 F6 N4 O3 P Re'
_chemical_formula_weight 862.55
_chemical_name_systematic
;
 ? 
;
_space_group_crystal_system monoclinic
_space_group_IT_number 15
_space_group_name_Hall '-C 2yc'
_space_group_name_H-M_alt 'C 1 2/c 1'
_symmetry_space_group_name_Hall '-C 2yc'
_symmetry_space_group_name_H-M 'C 1 2/c 1'
_atom_sites_solution_hydrogens geom
_atom_sites_solution_primary direct
_atom_sites_solution_secondary difmap
_audit_creation_date 2013-06-24
_audit_creation_method
;
  Olex2 1.1
  (compiled 2011.08.18 svn.r1932, GUI svn.r3819)
;
_cell_angle_alpha 90.00
_cell_angle_beta 114.253(8)
_cell_angle_gamma 90.00
_cell_formula_units_Z 8
_cell_length_a 18.2810(12)
_cell_length_b 17.0715(7)
_cell_length_c 21.2735(18)
_cell_measurement_reflns_used 8562
_cell_measurement_temperature 133(2)
_cell_measurement_theta_max 71.6981
_cell_measurement_theta_min 3.7032
_cell_volume 6053.2(8)
_computing_molecular_graphics
;
O. V. Dolomanov, L. J. Bourhis, R. J. Gildea, J. A. K. Howard and H. Puschmann,
OLEX2: a complete structure solution, refinement and analysis program.
J. Appl. Cryst. (2009). 42, 339-341.
;
_computing_publication_material
;
O. V. Dolomanov, L. J. Bourhis, R. J. Gildea, J. A. K. Howard and H. Puschmann,
OLEX2: a complete structure solution, refinement and analysis program.
J. Appl. Cryst. (2009). 42, 339-341.
;
_computing_structure_refinement
;
XL, G.M. Sheldrick, Acta Cryst.
(2008). A64, 112-122
;
_computing_structure_solution 'SHELXS-97 (Sheldrick, 1990)'
_diffrn_ambient_temperature 133(2)
_diffrn_detector_area_resol_mean 16.1270
_diffrn_measured_fraction_theta_full 0.997
_diffrn_measured_fraction_theta_max 0.997
_diffrn_measurement_device_type 'Xcalibur, Sapphire3, Gemini ultra'
_diffrn_measurement_method '\w scans'
_diffrn_radiation_monochromator mirror
_diffrn_radiation_type 'CU K\a'
_diffrn_radiation_wavelength 1.54184
_diffrn_reflns_av_R_equivalents 0.0469
_diffrn_reflns_av_unetI/netI 0.0400
_diffrn_reflns_limit_h_max 19
_diffrn_reflns_limit_h_min -21
_diffrn_reflns_limit_k_max 16
_diffrn_reflns_limit_k_min -20
_diffrn_reflns_limit_l_max 25
_diffrn_reflns_limit_l_min -25
_diffrn_reflns_number 17089
_diffrn_reflns_theta_full 66.97
_diffrn_reflns_theta_max 66.97
_diffrn_reflns_theta_min 3.71
_diffrn_source 'Enhance Ultra (Cu) X-ray Source'
_diffrn_source_current n/a
_diffrn_source_voltage n/a
_exptl_absorpt_coefficient_mu 10.663
_exptl_absorpt_correction_T_max 1.00000
_exptl_absorpt_correction_T_min 0.53490
_exptl_absorpt_correction_type multi-scan
_exptl_absorpt_process_details
;
CrysAlisPro, Agilent Technologies,
Version 1.171.35.21 (release 20-01-2012 CrysAlis171 .NET)
(compiled Jan 23 2012,18:06:46)
Empirical absorption correction using spherical harmonics,
 implemented in SCALE3 ABSPACK scaling algorithm.
;
_exptl_crystal_colour orange
_exptl_crystal_density_diffrn 1.893
_exptl_crystal_density_method 'not measured'
_exptl_crystal_description block
_exptl_crystal_F_000 3344
_exptl_crystal_size_max 0.21
_exptl_crystal_size_mid 0.15
_exptl_crystal_size_min 0.02
_refine_diff_density_max 4.352
_refine_diff_density_min -3.932
_refine_diff_density_rms 0.487
_refine_ls_extinction_method none
_refine_ls_goodness_of_fit_ref 1.235
_refine_ls_hydrogen_treatment constr
_refine_ls_matrix_type full
_refine_ls_number_parameters 406
_refine_ls_number_reflns 5375
_refine_ls_number_restraints 0
_refine_ls_restrained_S_all 1.235
_refine_ls_R_factor_all 0.0734
_refine_ls_R_factor_gt 0.0558
_refine_ls_shift/su_max 0.000
_refine_ls_shift/su_mean 0.000
_refine_ls_structure_factor_coef Fsqd
_refine_ls_weighting_details 'calc w=1/[\s^2^(Fo^2^)+(0.2000P)^2^+0.0000P] where P=(Fo^2^+2Fc^2^)/3'
_refine_ls_weighting_scheme calc
_refine_ls_wR_factor_gt 0.1950
_refine_ls_wR_factor_ref 0.2560
_reflns_number_gt 4879
_reflns_number_total 5375
_reflns_threshold_expression >2sigma(I)
_cod_data_source_file ic4028145_si_002.cif
_cod_data_source_block 062113a_on
_cod_original_cell_volume 6053.2(7)
_cod_database_code 4337670

loop_
_space_group_symop_id
_space_group_symop_operation_xyz
1 'x, y, z'
2 '-x, y, -z+1/2'
3 'x+1/2, y+1/2, z'
4 '-x+1/2, y+1/2, -z+1/2'
5 '-x, -y, -z'
6 'x, -y, z-1/2'
7 '-x+1/2, -y+1/2, -z'
8 'x+1/2, -y+1/2, z-1/2'

loop_
_atom_site_label
_atom_site_type_symbol
_atom_site_fract_x
_atom_site_fract_y
_atom_site_fract_z
_atom_site_U_iso_or_equiv
_atom_site_adp_type
_atom_site_occupancy
_atom_site_symmetry_multiplicity
_atom_site_calc_flag
_atom_site_refinement_flags
Re1 Re 0.231404(17) 0.069476(17) 0.080000(15) 0.0192(3) Uani 1 1 d .
Cl1 Cl -0.14497(12) 0.44278(12) -0.03054(10) 0.0293(5) Uani 1 1 d .
Cl2 Cl -0.15844(11) 0.12871(13) 0.07751(11) 0.0372(5) Uani 1 1 d .
P1 P 0.22719(16) 0.81709(13) 0.23848(12) 0.0325(5) Uani 1 1 d .
F1 F 0.1749(5) 0.7372(6) 0.2308(5) 0.086(3) Uani 1 1 d .
F2 F 0.2689(9) 0.8957(6) 0.2420(8) 0.123(4) Uani 1 1 d .
F3 F 0.2776(5) 0.7933(5) 0.3152(4) 0.077(2) Uani 1 1 d .
F4 F 0.1655(5) 0.8614(4) 0.2634(4) 0.077(2) Uani 1 1 d .
F5 F 0.2808(6) 0.7711(5) 0.2104(5) 0.084(3) Uani 1 1 d .
F6 F 0.1715(6) 0.8375(7) 0.1610(4) 0.108(3) Uani 1 1 d .
O1 O 0.0928(4) -0.0484(4) 0.0382(3) 0.0360(14) Uani 1 1 d .
O2 O 0.2202(5) 0.0714(3) -0.0695(3) 0.0352(16) Uani 1 1 d .
O3 O 0.3180(4) 0.0620(3) 0.2352(3) 0.0255(12) Uani 1 1 d .
N1 N 0.3371(4) 0.1435(5) 0.1163(4) 0.0294(16) Uani 1 1 d .
N2 N 0.3310(5) -0.0115(5) 0.1181(4) 0.0284(16) Uani 1 1 d .
N3 N 0.1090(5) 0.2079(5) 0.0301(4) 0.0381(19) Uani 1 1 d .
N4 N 0.1911(5) 0.0708(3) 0.2138(4) 0.0214(17) Uani 1 1 d .
C1 C 0.1454(5) -0.0041(5) 0.0527(4) 0.0243(17) Uani 1 1 d .
C2 C 0.2247(6) 0.0691(4) -0.0127(5) 0.027(2) Uani 1 1 d .
C3 C 0.1537(5) 0.1546(5) 0.0498(4) 0.0250(17) Uani 1 1 d .
C4 C 0.2453(6) 0.0695(4) 0.1868(5) 0.021(2) Uani 1 1 d .
C5 C 0.3158(6) 0.0576(5) 0.3042(4) 0.0310(19) Uani 1 1 d .
H5A H 0.3468 0.1011 0.3340 0.037 Uiso 1 1 calc R
H5B H 0.3382 0.0072 0.3270 0.037 Uiso 1 1 calc R
C6 C 0.2271(5) 0.0642(5) 0.2898(5) 0.030(2) Uani 1 1 d .
H6A H 0.2077 0.0170 0.3054 0.037 Uiso 1 1 calc R
H6B H 0.2162 0.1112 0.3118 0.037 Uiso 1 1 calc R
C7 C 0.1062(5) 0.0851(5) 0.1791(4) 0.0259(15) Uani 1 1 d .
C8 C 0.0789(5) 0.1607(5) 0.1621(4) 0.0324(17) Uani 1 1 d .
H8 H 0.1154 0.2032 0.1719 0.039 Uiso 1 1 calc R
C9 C -0.0042(5) 0.1732(5) 0.1299(4) 0.0339(18) Uani 1 1 d .
H9 H -0.0242 0.2247 0.1166 0.041 Uiso 1 1 calc R
C10 C -0.0558(4) 0.1132(5) 0.1176(4) 0.0269(16) Uani 1 1 d .
C11 C -0.0284(5) 0.0347(5) 0.1346(5) 0.0347(19) Uani 1 1 d .
H11 H -0.0652 -0.0075 0.1251 0.042 Uiso 1 1 calc R
C12 C 0.0528(5) 0.0218(5) 0.1650(5) 0.035(2) Uani 1 1 d .
H12 H 0.0730 -0.0299 0.1766 0.041 Uiso 1 1 calc R
C13 C 0.0496(5) 0.2650(5) 0.0131(5) 0.0307(18) Uani 1 1 d .
C14 C 0.0694(4) 0.3398(5) 0.0380(4) 0.0264(15) Uani 1 1 d .
H14 H 0.1239 0.3536 0.0644 0.032 Uiso 1 1 calc R
C15 C 0.0092(5) 0.3948(4) 0.0242(4) 0.0257(16) Uani 1 1 d .
H15 H 0.0217 0.4469 0.0409 0.031 Uiso 1 1 calc R
C16 C -0.0694(5) 0.3728(5) -0.0142(4) 0.0261(16) Uani 1 1 d .
C17 C -0.0900(5) 0.2995(5) -0.0407(4) 0.0318(18) Uani 1 1 d .
H17 H -0.1444 0.2867 -0.0683 0.038 Uiso 1 1 calc R
C18 C -0.0299(5) 0.2435(5) -0.0267(5) 0.0307(18) Uani 1 1 d .
H18 H -0.0428 0.1916 -0.0439 0.037 Uiso 1 1 calc R
C19 C 0.3375(6) 0.2234(6) 0.1156(5) 0.0315(19) Uani 1 1 d .
H19 H 0.2875 0.2501 0.0979 0.038 Uiso 1 1 calc R
C20 C 0.4054(6) 0.2661(6) 0.1388(5) 0.036(2) Uani 1 1 d .
H20 H 0.4025 0.3217 0.1381 0.044 Uiso 1 1 calc R
C21 C 0.4790(6) 0.2293(6) 0.1636(5) 0.042(2) Uani 1 1 d .
H21 H 0.5272 0.2591 0.1796 0.050 Uiso 1 1 calc R
C22 C 0.4815(5) 0.1494(7) 0.1649(5) 0.042(2) Uani 1 1 d .
H22 H 0.5318 0.1233 0.1819 0.050 Uiso 1 1 calc R
C23 C 0.4102(5) 0.1051(5) 0.1412(4) 0.0278(17) Uani 1 1 d .
C24 C 0.4059(5) 0.0213(6) 0.1416(4) 0.0299(19) Uani 1 1 d .
C25 C 0.4744(6) -0.0290(7) 0.1653(5) 0.037(2) Uani 1 1 d .
H25 H 0.5266 -0.0070 0.1809 0.044 Uiso 1 1 calc R
C26 C 0.4657(7) -0.1074(7) 0.1658(5) 0.042(3) Uani 1 1 d .
H26 H 0.5115 -0.1405 0.1819 0.050 Uiso 1 1 calc R
C27 C 0.3878(6) -0.1396(6) 0.1421(5) 0.040(2) Uani 1 1 d .
H27 H 0.3802 -0.1946 0.1423 0.049 Uiso 1 1 calc R
C28 C 0.3236(6) -0.0898(7) 0.1189(5) 0.033(2) Uani 1 1 d .
H28 H 0.2713 -0.1116 0.1026 0.040 Uiso 1 1 calc R

loop_
_atom_site_aniso_label
_atom_site_aniso_U_11
_atom_site_aniso_U_22
_atom_site_aniso_U_33
_atom_site_aniso_U_23
_atom_site_aniso_U_13
_atom_site_aniso_U_12
Re1 0.0186(3) 0.0243(4) 0.0140(3) 0.00010(8) 0.0060(2) 0.00546(9)
Cl1 0.0264(10) 0.0383(9) 0.0222(10) 0.0022(7) 0.0088(8) 0.0149(7)
Cl2 0.0206(9) 0.0534(12) 0.0374(10) -0.0019(9) 0.0116(8) 0.0038(8)
P1 0.0413(11) 0.0296(11) 0.0258(10) 0.0045(8) 0.0131(9) 0.0079(8)
F1 0.084(6) 0.080(6) 0.100(7) -0.009(5) 0.043(5) -0.021(5)
F2 0.182(11) 0.067(6) 0.191(11) -0.053(7) 0.149(10) -0.059(7)
F3 0.063(4) 0.107(7) 0.053(4) 0.015(4) 0.016(4) 0.020(4)
F4 0.102(6) 0.059(4) 0.087(5) 0.014(4) 0.056(5) 0.032(4)
F5 0.124(7) 0.061(4) 0.113(7) 0.004(4) 0.094(6) 0.020(4)
F6 0.114(7) 0.137(9) 0.055(5) 0.030(5) 0.017(5) 0.027(7)
O1 0.040(3) 0.036(3) 0.033(3) -0.001(3) 0.016(3) -0.003(3)
O2 0.043(4) 0.049(4) 0.015(3) 0.006(2) 0.014(3) 0.009(2)
O3 0.024(3) 0.038(3) 0.015(3) -0.0016(19) 0.009(2) 0.003(2)
N1 0.028(4) 0.043(4) 0.012(3) 0.003(3) 0.003(3) 0.011(3)
N2 0.033(4) 0.041(4) 0.010(3) 0.003(3) 0.007(3) 0.003(3)
N3 0.034(4) 0.042(4) 0.037(4) 0.010(3) 0.013(3) 0.026(4)
N4 0.021(4) 0.034(4) 0.011(3) 0.000(2) 0.009(3) 0.004(2)
C1 0.022(4) 0.032(4) 0.018(4) -0.002(3) 0.007(3) 0.006(3)
C2 0.021(4) 0.043(6) 0.024(5) 0.001(3) 0.016(4) 0.009(3)
C3 0.027(4) 0.034(4) 0.020(4) -0.002(3) 0.016(3) -0.005(3)
C4 0.015(4) 0.034(5) 0.016(4) -0.001(2) 0.008(3) 0.003(2)
C5 0.041(5) 0.042(4) 0.011(4) -0.005(3) 0.012(4) -0.009(4)
C6 0.030(5) 0.049(5) 0.017(4) 0.000(3) 0.014(4) 0.007(3)
C7 0.021(4) 0.034(3) 0.030(4) -0.008(3) 0.018(3) -0.002(3)
C8 0.028(4) 0.031(4) 0.040(4) -0.003(3) 0.016(3) -0.001(3)
C9 0.027(4) 0.042(5) 0.037(4) -0.007(4) 0.017(3) 0.010(3)
C10 0.021(4) 0.041(4) 0.023(3) 0.000(3) 0.013(3) 0.002(3)
C11 0.027(4) 0.029(4) 0.043(5) -0.001(4) 0.010(4) -0.005(3)
C12 0.029(4) 0.026(4) 0.039(5) 0.002(4) 0.004(4) 0.002(3)
C13 0.028(4) 0.030(4) 0.035(4) 0.011(4) 0.013(4) 0.012(3)
C14 0.019(3) 0.034(4) 0.024(4) 0.004(3) 0.007(3) 0.009(3)
C15 0.026(4) 0.025(4) 0.022(3) -0.001(3) 0.005(3) 0.006(3)
C16 0.020(3) 0.039(4) 0.018(3) 0.009(3) 0.007(3) 0.015(3)
C17 0.026(4) 0.042(5) 0.025(4) 0.003(3) 0.008(3) 0.007(3)
C18 0.038(4) 0.019(3) 0.036(4) 0.001(3) 0.015(4) 0.005(3)
C19 0.028(4) 0.040(5) 0.024(4) 0.001(4) 0.009(3) 0.006(4)
C20 0.040(5) 0.042(5) 0.027(4) -0.002(4) 0.013(4) -0.009(4)
C21 0.037(5) 0.049(6) 0.039(5) -0.007(4) 0.015(4) -0.015(4)
C22 0.022(4) 0.074(7) 0.027(4) -0.004(4) 0.009(3) -0.001(4)
C23 0.025(4) 0.043(5) 0.018(3) 0.001(3) 0.011(3) 0.004(3)
C24 0.027(4) 0.050(5) 0.015(3) 0.001(3) 0.011(3) 0.015(4)
C25 0.031(4) 0.051(6) 0.025(4) 0.001(4) 0.008(4) 0.016(4)
C26 0.046(6) 0.053(6) 0.029(5) 0.013(4) 0.019(4) 0.034(5)
C27 0.052(6) 0.045(5) 0.031(4) 0.009(4) 0.024(4) 0.027(4)
C28 0.041(5) 0.038(5) 0.021(4) -0.002(4) 0.013(4) 0.007(5)

loop_
_atom_type_symbol
_atom_type_description
_atom_type_scat_dispersion_real
_atom_type_scat_dispersion_imag
_atom_type_scat_source
C C 0.0181 0.0091 'International Tables Vol C Tables 4.2.6.8 and 6.1.1.4'
H H 0.0000 0.0000 'International Tables Vol C Tables 4.2.6.8 and 6.1.1.4'
N N 0.0311 0.0180 'International Tables Vol C Tables 4.2.6.8 and 6.1.1.4'
O O 0.0492 0.0322 'International Tables Vol C Tables 4.2.6.8 and 6.1.1.4'
F F 0.0727 0.0534 'International Tables Vol C Tables 4.2.6.8 and 6.1.1.4'
P P 0.2955 0.4335 'International Tables Vol C Tables 4.2.6.8 and 6.1.1.4'
Re Re -5.2083 5.8923 'International Tables Vol C Tables 4.2.6.8 and 6.1.1.4'
Cl Cl 0.3639 0.7018 'International Tables Vol C Tables 4.2.6.8 and 6.1.1.4'

loop_
_geom_angle_atom_site_label_1
_geom_angle_atom_site_label_2
_geom_angle_atom_site_label_3
_geom_angle
N1 Re1 C4 85.6(3)
N2 Re1 N1 75.5(3)
N2 Re1 C4 83.6(3)
C1 Re1 N1 174.3(3)
C1 Re1 N2 98.9(4)
C1 Re1 C2 89.4(4)
C1 Re1 C3 89.6(4)
C1 Re1 C4 92.6(3)
C2 Re1 N1 92.3(3)
C2 Re1 N2 94.1(3)
C2 Re1 C3 86.2(3)
C2 Re1 C4 177.2(3)
C3 Re1 N1 96.0(3)
C3 Re1 N2 171.5(3)
C3 Re1 C4 95.8(3)
F2 P1 F1 174.8(7)
F2 P1 F3 96.2(7)
F2 P1 F4 88.5(5)
F2 P1 F5 94.6(5)
F2 P1 F6 87.3(8)
F3 P1 F1 87.5(5)
F3 P1 F4 88.3(4)
F3 P1 F6 176.1(6)
F4 P1 F1 88.0(5)
F5 P1 F1 88.6(5)
F5 P1 F3 94.3(5)
F5 P1 F4 175.6(6)
F5 P1 F6 87.0(6)
F6 P1 F1 88.9(6)
F6 P1 F4 90.1(5)
C4 O3 C5 110.5(7)
C19 N1 Re1 126.0(6)
C19 N1 C23 117.9(8)
C23 N1 Re1 116.1(6)
C24 N2 Re1 115.9(6)
C28 N2 Re1 124.6(7)
C28 N2 C24 119.5(8)
C3 N3 C13 170.3(10)
C4 N4 C6 113.2(8)
C4 N4 C7 128.1(8)
C7 N4 C6 118.4(7)
O1 C1 Re1 177.7(7)
O2 C2 Re1 177.8(6)
N3 C3 Re1 176.7(8)
O3 C4 Re1 117.7(6)
O3 C4 N4 110.9(8)
N4 C4 Re1 131.3(7)
O3 C5 H5A 110.8
O3 C5 H5B 110.8
O3 C5 C6 104.8(7)
H5A C5 H5B 108.9
C6 C5 H5A 110.8
C6 C5 H5B 110.8
N4 C6 C5 100.6(7)
N4 C6 H6A 111.7
N4 C6 H6B 111.7
C5 C6 H6A 111.7
C5 C6 H6B 111.7
H6A C6 H6B 109.4
C8 C7 N4 119.4(7)
C8 C7 C12 121.4(8)
C12 C7 N4 119.2(8)
C7 C8 H8 120.9
C7 C8 C9 118.2(8)
C9 C8 H8 120.9
C8 C9 H9 119.6
C10 C9 C8 120.8(8)
C10 C9 H9 119.6
C9 C10 Cl2 120.7(7)
C9 C10 C11 121.5(7)
C11 C10 Cl2 117.8(6)
C10 C11 H11 121.0
C12 C11 C10 118.1(8)
C12 C11 H11 121.0
C7 C12 H12 120.0
C11 C12 C7 120.0(8)
C11 C12 H12 120.0
N3 C13 C18 118.7(8)
C14 C13 N3 119.8(8)
C14 C13 C18 121.4(7)
C13 C14 H14 120.4
C13 C14 C15 119.2(7)
C15 C14 H14 120.4
C14 C15 H15 120.5
C16 C15 C14 119.0(7)
C16 C15 H15 120.5
C15 C16 Cl1 118.5(6)
C17 C16 Cl1 119.0(6)
C17 C16 C15 122.5(7)
C16 C17 H17 120.5
C16 C17 C18 118.9(8)
C18 C17 H17 120.5
C13 C18 H18 120.6
C17 C18 C13 118.8(8)
C17 C18 H18 120.6
N1 C19 H19 118.4
C20 C19 N1 123.2(9)
C20 C19 H19 118.4
C19 C20 H20 120.0
C19 C20 C21 120.1(10)
C21 C20 H20 120.0
C20 C21 H21 120.6
C22 C21 C20 118.8(9)
C22 C21 H21 120.6
C21 C22 H22 119.6
C21 C22 C23 120.8(9)
C23 C22 H22 119.6
N1 C23 C22 119.3(8)
N1 C23 C24 115.3(7)
C22 C23 C24 125.4(8)
N2 C24 C23 117.1(7)
N2 C24 C25 118.8(9)
C25 C24 C23 124.1(8)
C24 C25 H25 119.6
C26 C25 C24 120.7(9)
C26 C25 H25 119.6
C25 C26 H26 120.4
C25 C26 C27 119.2(8)
C27 C26 H26 120.4
C26 C27 H27 120.8
C28 C27 C26 118.5(10)
C28 C27 H27 120.8
N2 C28 C27 123.2(10)
N2 C28 H28 118.4
C27 C28 H28 118.4

loop_
_geom_bond_atom_site_label_1
_geom_bond_atom_site_label_2
_geom_bond_distance
Re1 N1 2.168(8)
Re1 N2 2.161(8)
Re1 C1 1.908(9)
Re1 C2 1.926(10)
Re1 C3 1.947(9)
Re1 C4 2.181(10)
Cl1 C16 1.749(7)
Cl2 C10 1.733(7)
P1 F1 1.635(9)
P1 F2 1.531(9)
P1 F3 1.563(7)
P1 F4 1.617(7)
P1 F5 1.555(7)
P1 F6 1.581(8)
O1 C1 1.161(11)
O2 C2 1.176(13)
O3 C4 1.310(11)
O3 C5 1.487(10)
N1 C19 1.364(13)
N1 C23 1.384(11)
N2 C24 1.370(12)
N2 C28 1.344(13)
N3 C3 1.180(12)
N3 C13 1.391(10)
N4 C4 1.334(13)
N4 C6 1.478(11)
N4 C7 1.441(12)
C5 H5A 0.9900
C5 H5B 0.9900
C5 C6 1.525(13)
C6 H6A 0.9900
C6 H6B 0.9900
C7 C8 1.377(12)
C7 C12 1.402(12)
C8 H8 0.9500
C8 C9 1.403(11)
C9 H9 0.9500
C9 C10 1.344(12)
C10 C11 1.424(12)
C11 H11 0.9500
C11 C12 1.371(12)
C12 H12 0.9500
C13 C14 1.373(13)
C13 C18 1.398(12)
C14 H14 0.9500
C14 C15 1.384(10)
C15 H15 0.9500
C15 C16 1.381(11)
C16 C17 1.360(12)
C17 H17 0.9500
C17 C18 1.393(11)
C18 H18 0.9500
C19 H19 0.9500
C19 C20 1.346(14)
C20 H20 0.9500
C20 C21 1.379(15)
C21 H21 0.9500
C21 C22 1.366(16)
C22 H22 0.9500
C22 C23 1.408(13)
C23 C24 1.432(15)
C24 C25 1.429(12)
C25 H25 0.9500
C25 C26 1.347(18)
C26 H26 0.9500
C26 C27 1.413(17)
C27 H27 0.9500
C27 C28 1.366(14)
C28 H28 0.9500
